data_7159137
loop_
_publ_author_name
'Li, Liang'
'Li, Pengfei'
'Li, Tianhao'
'Zhang, Mingxiao'
'Liu, Wenjie'
'Li, Jing'
'Wang, Liang'
'Chen, Yue'

_publ_section_title
;
 Synthesis of the ABC ring system of kadlongilactones.
;
_journal_issue 8
_journal_name_full 'Organic &amp; biomolecular chemistry'
_journal_page_first 1704
_journal_page_last 1708
_journal_paper_doi 10.1039/d2ob01701f
_journal_volume 21
_journal_year 2023
_chemical_formula_moiety 'C17 H24 O3'
_chemical_formula_sum 'C17 H24 O3'
_chemical_formula_weight 276.36
_space_group_crystal_system triclinic
_space_group_IT_number 2
_space_group_name_Hall '-P 1'
_space_group_name_H-M_alt 'P -1'
_atom_sites_solution_hydrogens geom
_atom_sites_solution_primary dual
_audit_creation_date 2021-06-08
_audit_creation_method
;
Olex2 1.2
(compiled 2018.05.29 svn.r3508 for OlexSys, GUI svn.r5506)
;
_audit_update_record
;
2022-05-30 deposited with the CCDC.	2023-01-24 downloaded from the CCDC.
;
_cell_angle_alpha 103.504(4)
_cell_angle_beta 93.744(4)
_cell_angle_gamma 100.253(4)
_cell_formula_units_Z 4
_cell_length_a 11.4095(5)
_cell_length_b 11.5799(5)
_cell_length_c 11.8088(5)
_cell_measurement_reflns_used 8329
_cell_measurement_temperature 100(2)
_cell_measurement_theta_max 30.4990
_cell_measurement_theta_min 4.0060
_cell_volume 1483.49(12)
_computing_cell_refinement 'CrysAlisPro 1.171.40.84a (Rigaku OD, 2020)'
_computing_data_collection 'CrysAlisPro 1.171.40.84a (Rigaku OD, 2020)'
_computing_data_reduction 'CrysAlisPro 1.171.40.84a (Rigaku OD, 2020)'
_computing_molecular_graphics 'Olex2 (Dolomanov et al., 2009)'
_computing_publication_material 'Olex2 (Dolomanov et al., 2009)'
_computing_structure_refinement 'ShelXL (Sheldrick, 2015)'
_computing_structure_solution 'ShelXT (Sheldrick, 2015)'
_diffrn_ambient_environment N~2~
_diffrn_ambient_temperature 100(2)
_diffrn_detector 'Hybrid Pixel Array Detector'
_diffrn_detector_area_resol_mean 10.0000
_diffrn_measured_fraction_theta_full 0.993
_diffrn_measured_fraction_theta_max 0.826
_diffrn_measurement_details
;
List of Runs (angles in degrees, time in seconds):

  # Type    Start    End  Width  t~exp~   \w     \q     \k     \f   Frames
#--------------------------------------------------------------------------
  1  \w    -52.00  17.00   1.00    2.00    --   -1.30 -38.00 -60.00   69
  2  \w    -38.00  36.00   1.00    2.00    --    1.30 -82.00 -90.00   74
  3  \w     -1.00  25.00   1.00    2.00    --    1.30  38.00  90.00   26
  4  \w     29.00  76.00   1.00    2.00    --    1.30  38.00  90.00   47
  5  \w    -82.00  16.00   1.00    2.00    --    1.30 -38.00-180.00   98
;
_diffrn_measurement_device 'four-circle diffractometer'
_diffrn_measurement_device_type 'XtaLAB AFC12 (RINC): Kappa single'
_diffrn_measurement_method '\w scans'
_diffrn_orient_matrix_type 'CrysAlisPro convention (1999,Acta A55,543-557)'
_diffrn_orient_matrix_UB_11 0.0448298000
_diffrn_orient_matrix_UB_12 -0.0088874000
_diffrn_orient_matrix_UB_13 -0.0382200000
_diffrn_orient_matrix_UB_21 0.0262083000
_diffrn_orient_matrix_UB_22 0.0625864000
_diffrn_orient_matrix_UB_23 0.0189423000
_diffrn_orient_matrix_UB_31 0.0366754000
_diffrn_orient_matrix_UB_32 -0.0116689000
_diffrn_orient_matrix_UB_33 0.0452165000
_diffrn_radiation_monochromator mirror
_diffrn_radiation_probe x-ray
_diffrn_radiation_type MoK\a
_diffrn_radiation_wavelength 0.71073
_diffrn_reflns_av_R_equivalents 0.0264
_diffrn_reflns_av_unetI/netI 0.0362
_diffrn_reflns_Laue_measured_fraction_full 0.993
_diffrn_reflns_Laue_measured_fraction_max 0.826
_diffrn_reflns_limit_h_max 14
_diffrn_reflns_limit_h_min -16
_diffrn_reflns_limit_k_max 15
_diffrn_reflns_limit_k_min -15
_diffrn_reflns_limit_l_max 16
_diffrn_reflns_limit_l_min -16
_diffrn_reflns_number 17731
_diffrn_reflns_point_group_measured_fraction_full 0.993
_diffrn_reflns_point_group_measured_fraction_max 0.826
_diffrn_reflns_theta_full 25.242
_diffrn_reflns_theta_max 30.463
_diffrn_reflns_theta_min 3.587
_diffrn_source 'Rotating-anode X-ray tube (dual wavelength)'
_diffrn_source_type 'Rigaku (Mo) X-ray DW Source'
_exptl_absorpt_coefficient_mu 0.083
_exptl_absorpt_correction_T_max 1.00000
_exptl_absorpt_correction_T_min 0.61088
_exptl_absorpt_correction_type multi-scan
_exptl_absorpt_process_details
;
CrysAlisPro 1.171.40.84a (Rigaku Oxford Diffraction, 2020)
Empirical absorption correction using spherical harmonics,
implemented in SCALE3 ABSPACK scaling algorithm.
;
_exptl_crystal_colour colourless
_exptl_crystal_colour_primary colourless
_exptl_crystal_density_diffrn 1.237
_exptl_crystal_description block
_exptl_crystal_F_000 600
_exptl_crystal_size_max 0.18
_exptl_crystal_size_mid 0.17
_exptl_crystal_size_min 0.17
_refine_diff_density_max 0.386
_refine_diff_density_min -0.183
_refine_diff_density_rms 0.043
_refine_ls_extinction_method none
_refine_ls_goodness_of_fit_ref 1.088
_refine_ls_hydrogen_treatment constr
_refine_ls_matrix_type full
_refine_ls_number_parameters 367
_refine_ls_number_reflns 7452
_refine_ls_number_restraints 0
_refine_ls_restrained_S_all 1.088
_refine_ls_R_factor_all 0.0463
_refine_ls_R_factor_gt 0.0395
_refine_ls_shift/su_max 0.001
_refine_ls_shift/su_mean 0.000
_refine_ls_structure_factor_coef Fsqd
_refine_ls_weighting_details 'w=1/[\s^2^(Fo^2^)+(0.0540P)^2^+0.2575P] where P=(Fo^2^+2Fc^2^)/3'
_refine_ls_weighting_scheme calc
_refine_ls_wR_factor_gt 0.1046
_refine_ls_wR_factor_ref 0.1079
_reflns_Friedel_coverage 0.000
_reflns_number_gt 6355
_reflns_number_total 7452
_reflns_threshold_expression 'I > 2\s(I)'
_cod_data_source_file d2ob01701f2.cif
_cod_data_source_block ll-6-36-2
_cod_depositor_comments
;
Adding full bibliography for 7159130--7159137.cif.

2024-12-16
Z value and formula fixed to values more according to usual
chemical conventions.                 miguel
;
_cod_original_formula_sum 'C34 H48 O6'
_cod_original_formula_weight 552.72
_cod_original_formula_moiety '2(C17 H24 O3)'
_cod_original_formula_units_Z 2
_cod_database_code 7159137
_shelx_shelxl_version_number 2014/7
_shelx_space_group_comment
;
The symmetry employed for this shelxl refinement is uniquely defined
by the following loop, which should always be used as a source of
symmetry information in preference to the above space-group names.
They are only intended as comments.
;
_shelx_estimated_absorpt_t_max 0.986
_shelx_estimated_absorpt_t_min 0.985
_reflns_odcompleteness_completeness 99.23
_reflns_odcompleteness_iscentric 1
_reflns_odcompleteness_theta 26.32
_olex2_refinement_description
;
1. Fixed Uiso
 At 1.2 times of:
  All C(H) groups, All C(H,H) groups
 At 1.5 times of:
  All C(H,H,H) groups
2.a Ternary CH refined with riding coordinates:
 C007(H007), C00A(H00A), C00J(H00), C00K(H0AA), C00M(H00M), C00Q(H00Q),
 C00T(H2AA), C00U(H00U)
2.b Secondary CH2 refined with riding coordinates:
 C009(H00R,H00S), C00B(H00B,H00C), C00C(H00T,H00V), C00E(H00W,H00X), C00H(H00Y,
 H), C00O(H00D,H00E), C00V(H00I,H00J), C00W(H3AA,HA), C00X(H00K,H00L),
 C012(H01A,H01B)
2.c Aromatic/amide H refined with riding coordinates:
 C00P(H1AA), C00Z(H00Z)
2.d Idealised Me refined as rotating group:
 C00S(H00F,H00G,H00H), C00Y(H00N,H00O,H00P), C010(H01F,H01G,H01H), C011(H01I,
 H01J,H01K), C013(H01L,H01M,H01N), C014(H01C,H01D,H01E)
;
_olex2_submission_special_instructions 'No special instructions were received'
_oxdiff_exptl_absorpt_empirical_details
;
Empirical correction (ABSPACK) includes:
- Absorption correction using spherical harmonics
- Frame scaling
;
_oxdiff_exptl_absorpt_empirical_full_max 2.224
_oxdiff_exptl_absorpt_empirical_full_min 0.671

loop_
_space_group_symop_operation_xyz
'x, y, z'
'-x, -y, -z'

loop_
_atom_site_label
_atom_site_type_symbol
_atom_site_fract_x
_atom_site_fract_y
_atom_site_fract_z
_atom_site_U_iso_or_equiv
_atom_site_adp_type
_atom_site_occupancy
_atom_site_site_symmetry_order
_atom_site_calc_flag
_atom_site_refinement_flags_posn
_atom_site_refinement_flags_adp
_atom_site_refinement_flags_occupancy
_atom_site_disorder_assembly
_atom_site_disorder_group
O001 O 0.62541(6) 0.76640(7) 0.34551(6) 0.01721(15) Uani 1 1 d . . . . .
O002 O 0.07321(7) 0.32325(7) -0.10835(6) 0.01758(16) Uani 1 1 d . . . . .
O003 O 0.13563(8) 0.46057(7) -0.20133(7) 0.02437(18) Uani 1 1 d . . . . .
O004 O 0.96491(8) 0.85416(8) 0.71253(7) 0.02585(18) Uani 1 1 d . . . . .
O005 O 0.38486(7) 0.28698(9) 0.24836(7) 0.0292(2) Uani 1 1 d . . . . .
O006 O 0.54731(9) 0.58243(8) 0.24880(8) 0.0327(2) Uani 1 1 d . . . . .
C007 C 0.47944(9) 0.22188(9) -0.03297(8) 0.01391(18) Uani 1 1 d . . . . .
H007 H 0.4780 0.2712 -0.0920 0.017 Uiso 1 1 calc R . . . .
C008 C 0.93290(9) 0.77085(9) 0.62568(8) 0.0163(2) Uani 1 1 d . . . . .
C009 C 0.36351(9) 0.12546(9) -0.05559(9) 0.01637(19) Uani 1 1 d . . . . .
H00R H 0.3710 0.0582 -0.1222 0.020 Uiso 1 1 calc R . . . .
H00S H 0.3555 0.0923 0.0142 0.020 Uiso 1 1 calc R . . . .
C00A C 0.81019(9) 0.84701(9) 0.48886(8) 0.01359(18) Uani 1 1 d . . . . .
H00A H 0.8506 0.9263 0.5428 0.016 Uiso 1 1 calc R . . . .
C00B C 0.88805(9) 0.82469(10) 0.38782(8) 0.01583(19) Uani 1 1 d . . . . .
H00B H 0.8886 0.8904 0.3470 0.019 Uiso 1 1 calc R . . . .
H00C H 0.8495 0.7477 0.3311 0.019 Uiso 1 1 calc R . . . .
C00C C 0.32567(9) 0.44947(9) 0.03378(9) 0.01651(19) Uani 1 1 d . . . . .
H00T H 0.3619 0.4133 -0.0365 0.020 Uiso 1 1 calc R . . . .
H00V H 0.3884 0.5138 0.0855 0.020 Uiso 1 1 calc R . . . .
C00D C 0.59629(9) 0.64800(10) 0.34128(9) 0.0187(2) Uani 1 1 d . . . . .
C00E C 0.24844(9) 0.16988(10) -0.08263(9) 0.0170(2) Uani 1 1 d . . . . .
H00W H 0.1866 0.0989 -0.1252 0.020 Uiso 1 1 calc R . . . .
H00X H 0.2649 0.2238 -0.1360 0.020 Uiso 1 1 calc R . . . .
C00F C 0.58973(9) 0.16535(9) -0.04045(9) 0.01622(19) Uani 1 1 d . . . . .
C00G C 0.39202(9) 0.31286(9) 0.15498(8) 0.01597(19) Uani 1 1 d . . . . .
C00H C 0.22389(9) 0.50725(9) -0.00425(9) 0.0168(2) Uani 1 1 d . . . . .
H00Y H 0.1754 0.5255 0.0618 0.020 Uiso 1 1 calc R . . . .
H H 0.2592 0.5851 -0.0211 0.020 Uiso 1 1 calc R . . . .
C00I C 0.07159(9) 0.26316(10) -0.01081(9) 0.0172(2) Uani 1 1 d . . . . .
C00J C 0.50327(9) 0.30834(9) 0.09277(8) 0.01423(19) Uani 1 1 d . . . . .
H00 H 0.5351 0.3919 0.0848 0.017 Uiso 1 1 calc R . . . .
C00K C 0.28579(9) 0.35158(9) 0.09838(8) 0.01500(19) Uani 1 1 d . . . . .
H0AA H 0.2427 0.3892 0.1640 0.018 Uiso 1 1 calc R . . . .
C00L C 0.14204(9) 0.42986(9) -0.11047(9) 0.01604(19) Uani 1 1 d . . . . .
C00M C 0.80708(9) 0.75237(9) 0.56251(8) 0.01483(19) Uani 1 1 d . . . . .
H00M H 0.7533 0.7735 0.6244 0.018 Uiso 1 1 calc R . . . .
C00N C 0.68418(9) 0.86437(9) 0.44721(8) 0.01498(19) Uani 1 1 d . . . . .
C00O C 1.01870(9) 0.81803(10) 0.42168(9) 0.0172(2) Uani 1 1 d . . . . .
H00D H 1.0513 0.8851 0.4915 0.021 Uiso 1 1 calc R . . . .
H00E H 1.0657 0.8322 0.3569 0.021 Uiso 1 1 calc R . . . .
C00P C 0.65590(9) 0.19127(10) 0.06295(9) 0.0178(2) Uani 1 1 d . . . . .
H1AA H 0.7282 0.1634 0.0744 0.021 Uiso 1 1 calc R . . . .
C00Q C 1.03933(9) 0.69889(9) 0.44860(8) 0.01572(19) Uani 1 1 d . . . . .
H00Q H 0.9882 0.6287 0.3896 0.019 Uiso 1 1 calc R . . . .
C00R C 1.16973(10) 0.68753(10) 0.44718(9) 0.0193(2) Uani 1 1 d . . . . .
C00S C 0.69318(10) 0.97451(10) 0.39566(9) 0.0197(2) Uani 1 1 d . . . . .
H00F H 0.7429 0.9651 0.3308 0.029 Uiso 1 1 calc GR . . . .
H00G H 0.7296 1.0479 0.4564 0.029 Uiso 1 1 calc GR . . . .
H00H H 0.6128 0.9812 0.3667 0.029 Uiso 1 1 calc GR . . . .
C00T C 0.19650(9) 0.23806(9) 0.02388(8) 0.01531(19) Uani 1 1 d . . . . .
H2AA H 0.1822 0.1811 0.0757 0.018 Uiso 1 1 calc R . . . .
C00U C 1.01479(9) 0.68812(10) 0.57527(9) 0.0167(2) Uani 1 1 d . . . . .
H00U H 0.9741 0.6028 0.5700 0.020 Uiso 1 1 calc R . . . .
C00V C 0.75547(9) 0.62186(10) 0.49405(9) 0.0185(2) Uani 1 1 d . . . . .
H00I H 0.7648 0.5673 0.5459 0.022 Uiso 1 1 calc R . . . .
H00J H 0.8028 0.6004 0.4276 0.022 Uiso 1 1 calc R . . . .
C00W C 0.60413(9) 0.26910(10) 0.15924(9) 0.0186(2) Uani 1 1 d . . . . .
H3AA H 0.6651 0.3402 0.2031 0.022 Uiso 1 1 calc R . . . .
HA H 0.5717 0.2225 0.2145 0.022 Uiso 1 1 calc R . . . .
C00X C 0.62274(9) 0.59903(10) 0.44608(10) 0.0201(2) Uani 1 1 d . . . . .
H00K H 0.5912 0.5105 0.4244 0.024 Uiso 1 1 calc R . . . .
H00L H 0.5783 0.6354 0.5099 0.024 Uiso 1 1 calc R . . . .
C00Y C 0.60127(10) 0.88064(11) 0.54375(9) 0.0214(2) Uani 1 1 d . . . . .
H00N H 0.5226 0.8875 0.5105 0.032 Uiso 1 1 calc GR . . . .
H00O H 0.6357 0.9544 0.6049 0.032 Uiso 1 1 calc GR . . . .
H00P H 0.5923 0.8104 0.5777 0.032 Uiso 1 1 calc GR . . . .
C00Z C 1.22213(10) 0.69514(10) 0.55345(10) 0.0204(2) Uani 1 1 d . . . . .
H00Z H 1.3037 0.6904 0.5687 0.025 Uiso 1 1 calc R . . . .
C010 C 0.61210(10) 0.08777(11) -0.15426(10) 0.0229(2) Uani 1 1 d . . . . .
H01F H 0.5504 0.0134 -0.1763 0.034 Uiso 1 1 calc GR . . . .
H01G H 0.6912 0.0670 -0.1457 0.034 Uiso 1 1 calc GR . . . .
H01H H 0.6093 0.1322 -0.2153 0.034 Uiso 1 1 calc GR . . . .
C011 C 0.01675(10) 0.33211(11) 0.09165(10) 0.0224(2) Uani 1 1 d . . . . .
H01I H 0.0678 0.4123 0.1241 0.034 Uiso 1 1 calc GR . . . .
H01J H 0.0104 0.2870 0.1524 0.034 Uiso 1 1 calc GR . . . .
H01K H -0.0632 0.3414 0.0644 0.034 Uiso 1 1 calc GR . . . .
C012 C 1.13890(10) 0.71203(11) 0.64664(9) 0.0227(2) Uani 1 1 d . . . . .
H01A H 1.1591 0.7953 0.6979 0.027 Uiso 1 1 calc R . . . .
H01B H 1.1416 0.6534 0.6953 0.027 Uiso 1 1 calc R . . . .
C013 C -0.01819(10) 0.14492(11) -0.06524(11) 0.0249(2) Uani 1 1 d . . . . .
H01L H -0.0960 0.1633 -0.0866 0.037 Uiso 1 1 calc GR . . . .
H01M H -0.0270 0.0951 -0.0085 0.037 Uiso 1 1 calc GR . . . .
H01N H 0.0109 0.1006 -0.1355 0.037 Uiso 1 1 calc GR . . . .
C014 C 1.22601(12) 0.66985(14) 0.33532(11) 0.0330(3) Uani 1 1 d . . . . .
H01C H 1.1833 0.5946 0.2805 0.049 Uiso 1 1 calc GR . . . .
H01D H 1.3101 0.6650 0.3512 0.049 Uiso 1 1 calc GR . . . .
H01E H 1.2215 0.7384 0.3008 0.049 Uiso 1 1 calc GR . . . .

loop_
_atom_site_aniso_label
_atom_site_aniso_U_11
_atom_site_aniso_U_22
_atom_site_aniso_U_33
_atom_site_aniso_U_23
_atom_site_aniso_U_13
_atom_site_aniso_U_12
O001 0.0177(3) 0.0169(4) 0.0143(3) 0.0017(3) -0.0025(3) 0.0009(3)
O002 0.0172(3) 0.0192(4) 0.0159(3) 0.0054(3) -0.0021(3) 0.0024(3)
O003 0.0355(5) 0.0214(4) 0.0164(4) 0.0066(3) -0.0022(3) 0.0053(3)
O004 0.0286(4) 0.0289(4) 0.0173(4) -0.0009(3) -0.0049(3) 0.0100(3)
O005 0.0237(4) 0.0523(6) 0.0203(4) 0.0212(4) 0.0057(3) 0.0128(4)
O006 0.0382(5) 0.0218(4) 0.0288(4) -0.0027(3) -0.0128(4) 0.0001(4)
C007 0.0138(4) 0.0154(5) 0.0129(4) 0.0038(3) 0.0013(3) 0.0035(3)
C008 0.0191(5) 0.0188(5) 0.0124(4) 0.0070(4) 0.0004(3) 0.0042(4)
C009 0.0152(4) 0.0151(5) 0.0181(5) 0.0028(4) 0.0010(4) 0.0033(4)
C00A 0.0151(4) 0.0131(4) 0.0122(4) 0.0028(3) 0.0001(3) 0.0029(3)
C00B 0.0161(4) 0.0200(5) 0.0136(4) 0.0074(4) 0.0015(3) 0.0053(4)
C00C 0.0160(4) 0.0154(5) 0.0175(4) 0.0040(4) -0.0015(4) 0.0030(4)
C00D 0.0140(4) 0.0184(5) 0.0213(5) 0.0020(4) 0.0007(4) 0.0014(4)
C00E 0.0130(4) 0.0183(5) 0.0174(5) 0.0010(4) -0.0009(3) 0.0028(4)
C00F 0.0143(4) 0.0151(5) 0.0196(5) 0.0046(4) 0.0026(4) 0.0031(4)
C00G 0.0162(5) 0.0186(5) 0.0131(4) 0.0044(4) -0.0001(3) 0.0033(4)
C00H 0.0192(5) 0.0143(5) 0.0165(5) 0.0026(4) -0.0010(4) 0.0046(4)
C00I 0.0144(4) 0.0200(5) 0.0197(5) 0.0092(4) 0.0021(4) 0.0039(4)
C00J 0.0139(4) 0.0156(5) 0.0131(4) 0.0040(3) -0.0002(3) 0.0028(4)
C00K 0.0151(4) 0.0187(5) 0.0120(4) 0.0037(3) 0.0013(3) 0.0056(4)
C00L 0.0170(5) 0.0156(5) 0.0162(4) 0.0026(4) 0.0014(4) 0.0070(4)
C00M 0.0156(4) 0.0178(5) 0.0126(4) 0.0060(3) 0.0019(3) 0.0042(4)
C00N 0.0155(4) 0.0147(5) 0.0131(4) 0.0008(3) -0.0008(3) 0.0029(4)
C00O 0.0157(5) 0.0206(5) 0.0176(5) 0.0085(4) 0.0023(4) 0.0047(4)
C00P 0.0136(4) 0.0177(5) 0.0230(5) 0.0071(4) 0.0000(4) 0.0037(4)
C00Q 0.0161(5) 0.0171(5) 0.0136(4) 0.0027(3) 0.0000(3) 0.0043(4)
C00R 0.0188(5) 0.0187(5) 0.0203(5) 0.0029(4) 0.0016(4) 0.0061(4)
C00S 0.0194(5) 0.0177(5) 0.0225(5) 0.0062(4) -0.0018(4) 0.0055(4)
C00T 0.0136(4) 0.0180(5) 0.0160(4) 0.0070(4) 0.0021(3) 0.0035(4)
C00U 0.0178(5) 0.0177(5) 0.0160(4) 0.0067(4) 0.0000(4) 0.0043(4)
C00V 0.0181(5) 0.0163(5) 0.0223(5) 0.0086(4) 0.0011(4) 0.0023(4)
C00W 0.0162(5) 0.0230(5) 0.0166(5) 0.0052(4) -0.0022(4) 0.0053(4)
C00X 0.0170(5) 0.0176(5) 0.0249(5) 0.0074(4) 0.0021(4) -0.0015(4)
C00Y 0.0203(5) 0.0257(6) 0.0192(5) 0.0035(4) 0.0047(4) 0.0090(4)
C00Z 0.0172(5) 0.0208(5) 0.0240(5) 0.0057(4) -0.0005(4) 0.0063(4)
C010 0.0192(5) 0.0269(6) 0.0218(5) 0.0018(4) 0.0042(4) 0.0071(4)
C011 0.0180(5) 0.0311(6) 0.0236(5) 0.0120(4) 0.0068(4) 0.0105(4)
C012 0.0204(5) 0.0310(6) 0.0184(5) 0.0084(4) -0.0021(4) 0.0085(4)
C013 0.0138(5) 0.0227(6) 0.0382(6) 0.0107(5) 0.0000(4) 0.0010(4)
C014 0.0273(6) 0.0504(8) 0.0244(6) 0.0069(5) 0.0068(5) 0.0176(6)

loop_
_atom_type_symbol
_atom_type_description
_atom_type_scat_dispersion_real
_atom_type_scat_dispersion_imag
_atom_type_scat_source
C C 0.0033 0.0016 'International Tables Vol C Tables 4.2.6.8 and 6.1.1.4'
H H 0.0000 0.0000 'International Tables Vol C Tables 4.2.6.8 and 6.1.1.4'
O O 0.0106 0.0060 'International Tables Vol C Tables 4.2.6.8 and 6.1.1.4'

loop_
_geom_angle_atom_site_label_1
_geom_angle_atom_site_label_2
_geom_angle_atom_site_label_3
_geom_angle
_geom_angle_site_symmetry_1
_geom_angle_site_symmetry_3
_geom_angle_publ_flag
C00D O001 C00N 126.79(8) . . ?
C00L O002 C00I 126.95(8) . . ?
C009 C007 H007 109.2 . . ?
C009 C007 C00J 114.72(8) . . ?
C00F C007 H007 109.2 . . ?
C00F C007 C009 111.77(8) . . ?
C00F C007 C00J 102.43(7) . . ?
C00J C007 H007 109.2 . . ?
O004 C008 C00M 119.01(9) . . ?
O004 C008 C00U 122.19(9) . . ?
C00U C008 C00M 118.75(9) . . ?
C007 C009 H00R 108.4 . . ?
C007 C009 H00S 108.4 . . ?
H00R C009 H00S 107.5 . . ?
C00E C009 C007 115.30(8) . . ?
C00E C009 H00R 108.4 . . ?
C00E C009 H00S 108.4 . . ?
C00B C00A H00A 105.8 . . ?
C00B C00A C00M 112.80(8) . . ?
C00B C00A C00N 112.14(7) . . ?
C00M C00A H00A 105.8 . . ?
C00M C00A C00N 113.64(8) . . ?
C00N C00A H00A 105.8 . . ?
C00A C00B H00B 108.2 . . ?
C00A C00B H00C 108.2 . . ?
C00A C00B C00O 116.23(8) . . ?
H00B C00B H00C 107.4 . . ?
C00O C00B H00B 108.2 . . ?
C00O C00B H00C 108.2 . . ?
H00T C00C H00V 107.7 . . ?
C00H C00C H00T 108.8 . . ?
C00H C00C H00V 108.8 . . ?
C00K C00C H00T 108.8 . . ?
C00K C00C H00V 108.8 . . ?
C00K C00C C00H 113.82(8) . . ?
O001 C00D C00X 121.99(9) . . ?
O006 C00D O001 116.20(10) . . ?
O006 C00D C00X 121.81(10) . . ?
C009 C00E H00W 108.3 . . ?
C009 C00E H00X 108.3 . . ?
C009 C00E C00T 115.79(8) . . ?
H00W C00E H00X 107.4 . . ?
C00T C00E H00W 108.3 . . ?
C00T C00E H00X 108.3 . . ?
C00P C00F C007 112.17(9) . . ?
C00P C00F C010 127.47(10) . . ?
C010 C00F C007 120.34(9) . . ?
O005 C00G C00J 121.78(9) . . ?
O005 C00G C00K 119.32(9) . . ?
C00J C00G C00K 118.90(8) . . ?
C00C C00H H00Y 108.7 . . ?
C00C C00H H 108.7 . . ?
H00Y C00H H 107.6 . . ?
C00L C00H C00C 114.39(8) . . ?
C00L C00H H00Y 108.7 . . ?
C00L C00H H 108.7 . . ?
O002 C00I C00T 112.05(8) . . ?
O002 C00I C011 110.97(8) . . ?
O002 C00I C013 101.22(8) . . ?
C011 C00I C00T 113.78(8) . . ?
C011 C00I C013 106.86(9) . . ?
C013 C00I C00T 111.13(9) . . ?
C007 C00J H00 107.5 . . ?
C00G C00J C007 113.54(8) . . ?
C00G C00J H00 107.5 . . ?
C00G C00J C00W 113.87(8) . . ?
C00W C00J C007 106.61(8) . . ?
C00W C00J H00 107.5 . . ?
C00C C00K C00G 112.37(8) . . ?
C00C C00K H0AA 106.4 . . ?
C00C C00K C00T 114.84(8) . . ?
C00G C00K H0AA 106.4 . . ?
C00G C00K C00T 109.79(8) . . ?
C00T C00K H0AA 106.4 . . ?
O002 C00L C00H 121.44(9) . . ?
O003 C00L O002 117.09(9) . . ?
O003 C00L C00H 121.47(10) . . ?
C008 C00M C00A 107.52(8) . . ?
C008 C00M H00M 106.7 . . ?
C00A C00M H00M 106.7 . . ?
C00V C00M C008 114.12(8) . . ?
C00V C00M C00A 114.52(8) . . ?
C00V C00M H00M 106.7 . . ?
O001 C00N C00A 111.91(8) . . ?
O001 C00N C00S 101.13(7) . . ?
O001 C00N C00Y 110.47(8) . . ?
C00S C00N C00A 111.08(8) . . ?
C00S C00N C00Y 107.40(9) . . ?
C00Y C00N C00A 114.00(8) . . ?
C00B C00O H00D 108.2 . . ?
C00B C00O H00E 108.2 . . ?
C00B C00O C00Q 116.36(8) . . ?
H00D C00O H00E 107.4 . . ?
C00Q C00O H00D 108.2 . . ?
C00Q C00O H00E 108.2 . . ?
C00F C00P H1AA 123.6 . . ?
C00F C00P C00W 112.86(9) . . ?
C00W C00P H1AA 123.6 . . ?
C00O C00Q H00Q 109.4 . . ?
C00O C00Q C00U 114.25(8) . . ?
C00R C00Q C00O 111.89(8) . . ?
C00R C00Q H00Q 109.4 . . ?
C00R C00Q C00U 102.10(8) . . ?
C00U C00Q H00Q 109.4 . . ?
C00Z C00R C00Q 112.26(10) . . ?
C00Z C00R C014 126.92(10) . . ?
C014 C00R C00Q 120.82(9) . . ?
C00N C00S H00F 109.5 . . ?
C00N C00S H00G 109.5 . . ?
C00N C00S H00H 109.5 . . ?
H00F C00S H00G 109.5 . . ?
H00F C00S H00H 109.5 . . ?
H00G C00S H00H 109.5 . . ?
C00E C00T C00I 111.70(8) . . ?
C00E C00T C00K 113.20(8) . . ?
C00E C00T H2AA 105.7 . . ?
C00I C00T H2AA 105.7 . . ?
C00K C00T C00I 113.86(8) . . ?
C00K C00T H2AA 105.7 . . ?
C008 C00U C00Q 110.93(8) . . ?
C008 C00U H00U 108.2 . . ?
C008 C00U C012 114.95(9) . . ?
C00Q C00U H00U 108.2 . . ?
C012 C00U C00Q 106.29(8) . . ?
C012 C00U H00U 108.2 . . ?
C00M C00V H00I 108.7 . . ?
C00M C00V H00J 108.7 . . ?
C00M C00V C00X 114.21(9) . . ?
H00I C00V H00J 107.6 . . ?
C00X C00V H00I 108.7 . . ?
C00X C00V H00J 108.7 . . ?
C00J C00W H3AA 111.1 . . ?
C00J C00W HA 111.1 . . ?
C00P C00W C00J 103.20(8) . . ?
C00P C00W H3AA 111.1 . . ?
C00P C00W HA 111.1 . . ?
H3AA C00W HA 109.1 . . ?
C00D C00X C00V 115.84(9) . . ?
C00D C00X H00K 108.3 . . ?
C00D C00X H00L 108.3 . . ?
C00V C00X H00K 108.3 . . ?
C00V C00X H00L 108.3 . . ?
H00K C00X H00L 107.4 . . ?
C00N C00Y H00N 109.5 . . ?
C00N C00Y H00O 109.5 . . ?
C00N C00Y H00P 109.5 . . ?
H00N C00Y H00O 109.5 . . ?
H00N C00Y H00P 109.5 . . ?
H00O C00Y H00P 109.5 . . ?
C00R C00Z H00Z 123.5 . . ?
C00R C00Z C012 112.96(10) . . ?
C012 C00Z H00Z 123.5 . . ?
C00F C010 H01F 109.5 . . ?
C00F C010 H01G 109.5 . . ?
C00F C010 H01H 109.5 . . ?
H01F C010 H01G 109.5 . . ?
H01F C010 H01H 109.5 . . ?
H01G C010 H01H 109.5 . . ?
C00I C011 H01I 109.5 . . ?
C00I C011 H01J 109.5 . . ?
C00I C011 H01K 109.5 . . ?
H01I C011 H01J 109.5 . . ?
H01I C011 H01K 109.5 . . ?
H01J C011 H01K 109.5 . . ?
C00U C012 H01A 111.1 . . ?
C00U C012 H01B 111.1 . . ?
C00Z C012 C00U 103.08(8) . . ?
C00Z C012 H01A 111.1 . . ?
C00Z C012 H01B 111.1 . . ?
H01A C012 H01B 109.1 . . ?
C00I C013 H01L 109.5 . . ?
C00I C013 H01M 109.5 . . ?
C00I C013 H01N 109.5 . . ?
H01L C013 H01M 109.5 . . ?
H01L C013 H01N 109.5 . . ?
H01M C013 H01N 109.5 . . ?
C00R C014 H01C 109.5 . . ?
C00R C014 H01D 109.5 . . ?
C00R C014 H01E 109.5 . . ?
H01C C014 H01D 109.5 . . ?
H01C C014 H01E 109.5 . . ?
H01D C014 H01E 109.5 . . ?

loop_
_geom_bond_atom_site_label_1
_geom_bond_atom_site_label_2
_geom_bond_distance
_geom_bond_site_symmetry_2
_geom_bond_publ_flag
O001 C00D 1.3403(13) . ?
O001 C00N 1.4720(11) . ?
O002 C00I 1.4778(12) . ?
O002 C00L 1.3465(13) . ?
O003 C00L 1.2084(13) . ?
O004 C008 1.2163(13) . ?
O005 C00G 1.2125(12) . ?
O006 C00D 1.2097(13) . ?
C007 H007 1.0000 . ?
C007 C009 1.5350(13) . ?
C007 C00F 1.5167(14) . ?
C007 C00J 1.5611(13) . ?
C008 C00M 1.5294(13) . ?
C008 C00U 1.5067(15) . ?
C009 H00R 0.9900 . ?
C009 H00S 0.9900 . ?
C009 C00E 1.5338(14) . ?
C00A H00A 1.0000 . ?
C00A C00B 1.5349(13) . ?
C00A C00M 1.5473(13) . ?
C00A C00N 1.5511(13) . ?
C00B H00B 0.9900 . ?
C00B H00C 0.9900 . ?
C00B C00O 1.5380(14) . ?
C00C H00T 0.9900 . ?
C00C H00V 0.9900 . ?
C00C C00H 1.5319(13) . ?
C00C C00K 1.5295(14) . ?
C00D C00X 1.5114(15) . ?
C00E H00W 0.9900 . ?
C00E H00X 0.9900 . ?
C00E C00T 1.5351(14) . ?
C00F C00P 1.3338(14) . ?
C00F C010 1.4970(15) . ?
C00G C00J 1.5104(14) . ?
C00G C00K 1.5311(13) . ?
C00H H00Y 0.9900 . ?
C00H H 0.9900 . ?
C00H C00L 1.5075(14) . ?
C00I C00T 1.5525(13) . ?
C00I C011 1.5227(15) . ?
C00I C013 1.5300(15) . ?
C00J H00 1.0000 . ?
C00J C00W 1.5432(13) . ?
C00K H0AA 1.0000 . ?
C00K C00T 1.5512(14) . ?
C00M H00M 1.0000 . ?
C00M C00V 1.5280(14) . ?
C00N C00S 1.5270(14) . ?
C00N C00Y 1.5276(14) . ?
C00O H00D 0.9900 . ?
C00O H00E 0.9900 . ?
C00O C00Q 1.5396(14) . ?
C00P H1AA 0.9500 . ?
C00P C00W 1.5009(15) . ?
C00Q H00Q 1.0000 . ?
C00Q C00R 1.5175(14) . ?
C00Q C00U 1.5688(14) . ?
C00R C00Z 1.3310(15) . ?
C00R C014 1.4935(16) . ?
C00S H00F 0.9800 . ?
C00S H00G 0.9800 . ?
C00S H00H 0.9800 . ?
C00T H2AA 1.0000 . ?
C00U H00U 1.0000 . ?
C00U C012 1.5452(14) . ?
C00V H00I 0.9900 . ?
C00V H00J 0.9900 . ?
C00V C00X 1.5360(14) . ?
C00W H3AA 0.9900 . ?
C00W HA 0.9900 . ?
C00X H00K 0.9900 . ?
C00X H00L 0.9900 . ?
C00Y H00N 0.9800 . ?
C00Y H00O 0.9800 . ?
C00Y H00P 0.9800 . ?
C00Z H00Z 0.9500 . ?
C00Z C012 1.5010(16) . ?
C010 H01F 0.9800 . ?
C010 H01G 0.9800 . ?
C010 H01H 0.9800 . ?
C011 H01I 0.9800 . ?
C011 H01J 0.9800 . ?
C011 H01K 0.9800 . ?
C012 H01A 0.9900 . ?
C012 H01B 0.9900 . ?
C013 H01L 0.9800 . ?
C013 H01M 0.9800 . ?
C013 H01N 0.9800 . ?
C014 H01C 0.9800 . ?
C014 H01D 0.9800 . ?
C014 H01E 0.9800 . ?
